data_7035081
loop_
_publ_author_name
'Zhao, Jiong-Peng'
'Zhao, Cui'
'Song, Wei-Chao'
'Wang, Lei'
'Xie, Yabo'
'Li, Jian-Rong'
'Bu, Xian-He'

_publ_section_title
;
 4-Substituent pyridine directed cobalt(ii) azides: solvothermal
 synthesis, structure, and magnetic properties.
;
_journal_issue 22
_journal_name_full 'Dalton transactions (Cambridge, England : 2003)'
_journal_page_first 10289
_journal_page_last 10296
_journal_paper_doi 10.1039/c5dt00568j
_journal_volume 44
_journal_year 2015
_chemical_formula_moiety 'C24 H22 Co N8'
_chemical_formula_sum 'C24 H22 Co N8'
_chemical_formula_weight 481.43
_space_group_IT_number 14
_symmetry_cell_setting monoclinic
_symmetry_space_group_name_Hall '-P 2ybc'
_symmetry_space_group_name_H-M 'P 1 21/c 1'
_atom_sites_solution_hydrogens geom
_atom_sites_solution_primary direct
_atom_sites_solution_secondary difmap
_audit_creation_method SHELXL-97
_audit_update_record
;
2015-04-15 deposited with the CCDC.
2015-04-22 downloaded from the CCDC.
;
_cell_angle_alpha 90.00
_cell_angle_beta 96.870(4)
_cell_angle_gamma 90.00
_cell_formula_units_Z 4
_cell_length_a 10.528(2)
_cell_length_b 8.7391(17)
_cell_length_c 24.244(5)
_cell_measurement_reflns_used 12244
_cell_measurement_temperature 293(2)
_cell_measurement_theta_max 28.14
_cell_measurement_theta_min 3.04
_cell_volume 2214.6(8)
_computing_cell_refinement RAPID-AUTO
_computing_data_collection 'RAPID-AUTO (Rigaku, 2004)'
_computing_data_reduction 'CrystalStructure (Rigaku/MSC'2004)'
_computing_molecular_graphics 'SHELXTL (Bruker, 1998)'
_computing_publication_material SHELXTL
_computing_structure_refinement SHELXL-97
_computing_structure_solution SHELXS-97
_diffrn_ambient_temperature 293(2)
_diffrn_detector_area_resol_mean 10.000
_diffrn_measured_fraction_theta_full 0.995
_diffrn_measured_fraction_theta_max 0.995
_diffrn_measurement_device_type 'Rigaku R-AXIS RAPID IP'
_diffrn_measurement_method \w
_diffrn_radiation_monochromator graphite
_diffrn_radiation_source 'fine-focus sealed tube'
_diffrn_radiation_type MoK\a
_diffrn_radiation_wavelength 0.71075
_diffrn_reflns_av_R_equivalents 0.0557
_diffrn_reflns_av_unetI/netI 0.0590
_diffrn_reflns_limit_h_max 13
_diffrn_reflns_limit_h_min -12
_diffrn_reflns_limit_k_max 11
_diffrn_reflns_limit_k_min -11
_diffrn_reflns_limit_l_max 31
_diffrn_reflns_limit_l_min -31
_diffrn_reflns_number 19654
_diffrn_reflns_theta_full 27.48
_diffrn_reflns_theta_max 27.48
_diffrn_reflns_theta_min 3.04
_diffrn_standards_decay_% 0
_diffrn_standards_interval_count 0
_diffrn_standards_interval_time 0
_diffrn_standards_number 0
_exptl_absorpt_coefficient_mu 0.805
_exptl_absorpt_correction_T_max 1.0000
_exptl_absorpt_correction_T_min 0.9390
_exptl_absorpt_correction_type multi-scan
_exptl_absorpt_process_details 'ABSCOR (Higashi, 1995)'
_exptl_crystal_colour Pink
_exptl_crystal_density_diffrn 1.444
_exptl_crystal_density_method 'not measured'
_exptl_crystal_description Block
_exptl_crystal_F_000 996
_exptl_crystal_size_max 0.40
_exptl_crystal_size_mid 0.40
_exptl_crystal_size_min 0.30
_refine_diff_density_max 0.273
_refine_diff_density_min -0.340
_refine_diff_density_rms 0.056
_refine_ls_extinction_method none
_refine_ls_goodness_of_fit_ref 1.028
_refine_ls_hydrogen_treatment constr
_refine_ls_matrix_type full
_refine_ls_number_parameters 298
_refine_ls_number_reflns 5067
_refine_ls_number_restraints 0
_refine_ls_restrained_S_all 1.028
_refine_ls_R_factor_all 0.1062
_refine_ls_R_factor_gt 0.0566
_refine_ls_shift/su_max 0.000
_refine_ls_shift/su_mean 0.000
_refine_ls_structure_factor_coef Fsqd
_refine_ls_weighting_details 'calc w=1/[\s^2^(Fo^2^)+(0.0483P)^2^+0.8278P] where P=(Fo^2^+2Fc^2^)/3'
_refine_ls_weighting_scheme calc
_refine_ls_wR_factor_gt 0.1088
_refine_ls_wR_factor_ref 0.1245
_reflns_number_gt 3174
_reflns_number_total 5067
_reflns_threshold_expression I>2sigma(I)
_cod_data_source_file c5dt00568j2.cif
_cod_data_source_block 1
_cod_depositor_comments 'Adding full bibliography for 7035081--7035083.cif.'
_cod_original_sg_symbol_H-M 'P 21/c'
_cod_database_code 7035081

loop_
_symmetry_equiv_pos_as_xyz
'x, y, z'
'-x, y+1/2, -z+1/2'
'-x, -y, -z'
'x, -y-1/2, z-1/2'

loop_
_atom_site_label
_atom_site_type_symbol
_atom_site_fract_x
_atom_site_fract_y
_atom_site_fract_z
_atom_site_U_iso_or_equiv
_atom_site_adp_type
_atom_site_occupancy
_atom_site_symmetry_multiplicity
_atom_site_calc_flag
_atom_site_refinement_flags
Co1 Co 0.25108(3) -0.00482(5) 0.004611(13) 0.03243(14) Uani 1 1 d .
N1 N 0.1180(3) 0.1021(3) 0.05220(11) 0.0503(7) Uani 1 1 d .
N2 N 0.0081(3) 0.0930(3) 0.05339(8) 0.0317(6) Uani 1 1 d .
N3 N -0.1012(3) 0.0883(3) 0.05583(10) 0.0478(7) Uani 1 1 d .
N4 N 0.4055(2) 0.0787(3) 0.06290(10) 0.0446(7) Uani 1 1 d .
N5 N 0.5100(2) 0.0936(3) 0.05191(8) 0.0298(5) Uani 1 1 d .
N6 N 0.6142(3) 0.1130(3) 0.04270(11) 0.0459(7) Uani 1 1 d .
N7 N 0.2416(2) -0.2106(3) 0.05136(9) 0.0384(6) Uani 1 1 d .
N8 N 0.2586(2) 0.2000(3) -0.04262(9) 0.0379(6) Uani 1 1 d .
C1 C 0.1318(3) -0.2753(4) 0.05980(13) 0.0501(9) Uani 1 1 d .
H1A H 0.0560 -0.2288 0.0448 0.060 Uiso 1 1 calc R
C2 C 0.1247(3) -0.4074(4) 0.08956(14) 0.0533(9) Uani 1 1 d .
H2A H 0.0451 -0.4490 0.0938 0.064 Uiso 1 1 calc R
C3 C 0.2331(3) -0.4788(4) 0.11301(12) 0.0445(8) Uani 1 1 d .
C4 C 0.3471(3) -0.4109(4) 0.10445(13) 0.0496(9) Uani 1 1 d .
H4A H 0.4240 -0.4542 0.1197 0.060 Uiso 1 1 calc R
C5 C 0.3475(3) -0.2799(4) 0.07364(12) 0.0422(8) Uani 1 1 d .
H5A H 0.4259 -0.2374 0.0680 0.051 Uiso 1 1 calc R
C6 C 0.2290(4) -0.6249(4) 0.14620(14) 0.0567(10) Uani 1 1 d .
H6A H 0.1409 -0.6481 0.1509 0.068 Uiso 1 1 calc R
H6B H 0.2617 -0.7084 0.1256 0.068 Uiso 1 1 calc R
C7 C 0.3060(3) -0.6137(4) 0.20217(12) 0.0432(8) Uani 1 1 d .
C8 C 0.2752(4) -0.5090(4) 0.24064(14) 0.0528(9) Uani 1 1 d .
H8A H 0.2050 -0.4451 0.2321 0.063 Uiso 1 1 calc R
C9 C 0.3469(4) -0.4977(4) 0.29152(14) 0.0596(10) Uani 1 1 d .
H9A H 0.3259 -0.4252 0.3170 0.072 Uiso 1 1 calc R
C10 C 0.4482(4) -0.5920(5) 0.30478(15) 0.0628(11) Uani 1 1 d .
H10A H 0.4962 -0.5845 0.3395 0.075 Uiso 1 1 calc R
C11 C 0.4798(4) -0.6979(5) 0.26737(16) 0.0627(10) Uani 1 1 d .
H11A H 0.5494 -0.7625 0.2764 0.075 Uiso 1 1 calc R
C12 C 0.4086(3) -0.7085(4) 0.21634(14) 0.0522(9) Uani 1 1 d .
H12A H 0.4302 -0.7809 0.1910 0.063 Uiso 1 1 calc R
C13 C 0.2812(4) 0.3370(4) -0.02003(14) 0.0701(12) Uani 1 1 d .
H13A H 0.2931 0.3440 0.0185 0.084 Uiso 1 1 calc R
C14 C 0.2882(4) 0.4686(4) -0.05010(14) 0.0686(12) Uani 1 1 d .
H14A H 0.3043 0.5615 -0.0318 0.082 Uiso 1 1 calc R
C15 C 0.2717(3) 0.4642(3) -0.10648(13) 0.0418(8) Uani 1 1 d .
C16 C 0.2479(3) 0.3238(4) -0.12993(13) 0.0525(9) Uani 1 1 d .
H16A H 0.2351 0.3143 -0.1684 0.063 Uiso 1 1 calc R
C17 C 0.2426(3) 0.1970(4) -0.09734(12) 0.0467(8) Uani 1 1 d .
H17A H 0.2269 0.1031 -0.1148 0.056 Uiso 1 1 calc R
C18 C 0.2842(4) 0.6098(4) -0.13961(14) 0.0593(10) Uani 1 1 d .
H18A H 0.2609 0.6960 -0.1177 0.071 Uiso 1 1 calc R
H18B H 0.3733 0.6225 -0.1453 0.071 Uiso 1 1 calc R
C19 C 0.2043(3) 0.6148(4) -0.19504(13) 0.0441(8) Uani 1 1 d .
C20 C 0.0919(4) 0.6953(4) -0.20124(16) 0.0603(10) Uani 1 1 d .
H20A H 0.0647 0.7448 -0.1708 0.072 Uiso 1 1 calc R
C21 C 0.0198(4) 0.7036(5) -0.2516(2) 0.0757(12) Uani 1 1 d .
H21A H -0.0562 0.7589 -0.2552 0.091 Uiso 1 1 calc R
C22 C 0.0574(5) 0.6317(5) -0.29684(19) 0.0794(14) Uani 1 1 d .
H22A H 0.0068 0.6366 -0.3310 0.095 Uiso 1 1 calc R
C23 C 0.1689(5) 0.5534(5) -0.29163(16) 0.0697(12) Uani 1 1 d .
H23A H 0.1960 0.5055 -0.3224 0.084 Uiso 1 1 calc R
C24 C 0.2423(4) 0.5444(4) -0.24091(15) 0.0549(9) Uani 1 1 d .
H24A H 0.3187 0.4899 -0.2376 0.066 Uiso 1 1 calc R

loop_
_atom_site_aniso_label
_atom_site_aniso_U_11
_atom_site_aniso_U_22
_atom_site_aniso_U_33
_atom_site_aniso_U_23
_atom_site_aniso_U_13
_atom_site_aniso_U_12
Co1 0.0238(2) 0.0416(3) 0.0320(2) 0.00074(18) 0.00381(14) -0.00340(18)
N1 0.0275(16) 0.073(2) 0.0515(17) -0.0172(14) 0.0076(13) -0.0030(15)
N2 0.0350(16) 0.0353(15) 0.0240(12) -0.0055(10) 0.0007(11) -0.0032(13)
N3 0.0285(16) 0.068(2) 0.0470(16) -0.0111(14) 0.0063(12) -0.0094(14)
N4 0.0280(15) 0.0667(19) 0.0389(14) -0.0048(13) 0.0035(12) -0.0079(14)
N5 0.0308(15) 0.0322(15) 0.0253(12) -0.0008(10) -0.0005(10) -0.0020(12)
N6 0.0277(15) 0.0579(19) 0.0541(16) -0.0127(13) 0.0125(12) -0.0086(14)
N7 0.0308(15) 0.0483(17) 0.0366(14) 0.0044(11) 0.0056(11) -0.0050(13)
N8 0.0417(16) 0.0391(16) 0.0333(14) -0.0015(11) 0.0059(11) -0.0013(12)
C1 0.0303(19) 0.063(2) 0.058(2) 0.0162(17) 0.0091(16) -0.0003(17)
C2 0.037(2) 0.065(3) 0.060(2) 0.0104(18) 0.0109(17) -0.0105(18)
C3 0.054(2) 0.042(2) 0.0371(16) 0.0010(14) 0.0042(14) -0.0097(18)
C4 0.037(2) 0.053(2) 0.056(2) 0.0102(17) -0.0039(16) 0.0001(17)
C5 0.0319(18) 0.050(2) 0.0442(18) 0.0053(15) 0.0027(14) -0.0061(15)
C6 0.072(3) 0.047(2) 0.050(2) 0.0083(16) 0.0027(18) -0.0088(19)
C7 0.055(2) 0.0347(19) 0.0413(18) 0.0041(14) 0.0107(15) -0.0085(16)
C8 0.068(2) 0.037(2) 0.054(2) 0.0042(17) 0.0116(17) 0.0025(18)
C9 0.095(3) 0.038(2) 0.047(2) -0.0054(18) 0.0164(19) -0.001(2)
C10 0.079(3) 0.057(3) 0.050(2) 0.0094(19) -0.005(2) -0.011(2)
C11 0.054(2) 0.062(3) 0.072(3) 0.015(2) 0.007(2) 0.007(2)
C12 0.062(2) 0.043(2) 0.054(2) 0.0019(16) 0.0163(19) 0.0031(19)
C13 0.131(4) 0.045(2) 0.0344(19) -0.0064(16) 0.012(2) -0.012(2)
C14 0.121(4) 0.039(2) 0.046(2) -0.0091(15) 0.009(2) -0.013(2)
C15 0.046(2) 0.036(2) 0.0430(17) 0.0012(13) 0.0015(14) -0.0042(15)
C16 0.078(3) 0.045(2) 0.0335(17) 0.0005(15) 0.0010(17) -0.0064(19)
C17 0.063(2) 0.040(2) 0.0363(18) -0.0063(14) 0.0032(16) -0.0077(17)
C18 0.072(3) 0.042(2) 0.060(2) 0.0065(17) -0.0052(19) -0.0110(19)
C19 0.048(2) 0.0333(19) 0.051(2) 0.0081(14) 0.0052(16) -0.0070(16)
C20 0.059(3) 0.058(3) 0.067(3) 0.0075(19) 0.023(2) 0.003(2)
C21 0.047(3) 0.084(3) 0.095(3) 0.025(3) 0.004(2) 0.009(2)
C22 0.080(3) 0.084(3) 0.069(3) 0.025(2) -0.016(3) -0.018(3)
C23 0.096(4) 0.061(3) 0.052(2) 0.0016(18) 0.011(2) -0.011(2)
C24 0.058(2) 0.045(2) 0.063(2) 0.0042(16) 0.0122(19) 0.0003(17)

loop_
_atom_type_symbol
_atom_type_description
_atom_type_scat_dispersion_real
_atom_type_scat_dispersion_imag
_atom_type_scat_source
C C 0.0033 0.0016 'International Tables Vol C Tables 4.2.6.8 and 6.1.1.4'
H H 0.0000 0.0000 'International Tables Vol C Tables 4.2.6.8 and 6.1.1.4'
Co Co 0.3494 0.9721 'International Tables Vol C Tables 4.2.6.8 and 6.1.1.4'
N N 0.0061 0.0033 'International Tables Vol C Tables 4.2.6.8 and 6.1.1.4'

loop_
_geom_angle_atom_site_label_1
_geom_angle_atom_site_label_2
_geom_angle_atom_site_label_3
_geom_angle
_geom_angle_site_symmetry_1
_geom_angle_site_symmetry_3
N8 Co1 N1 89.53(10) . .
N8 Co1 N7 179.34(9) . .
N1 Co1 N7 90.36(11) . .
N8 Co1 N6 90.77(10) . 3_655
N1 Co1 N6 179.56(10) . 3_655
N7 Co1 N6 89.34(10) . 3_655
N8 Co1 N3 89.43(10) . 3
N1 Co1 N3 92.38(10) . 3
N7 Co1 N3 89.92(10) . 3
N6 Co1 N3 87.95(10) 3_655 3
N8 Co1 N4 89.68(10) . .
N1 Co1 N4 89.40(10) . .
N7 Co1 N4 90.97(10) . .
N6 Co1 N4 90.27(10) 3_655 .
N3 Co1 N4 178.00(10) 3 .
N2 N1 Co1 134.6(2) . .
N3 N2 N1 177.6(3) . .
N2 N3 Co1 129.0(2) . 3
N5 N4 Co1 123.1(2) . .
N6 N5 N4 177.1(3) . .
N5 N6 Co1 137.7(2) . 3_655
C1 N7 C5 116.7(3) . .
C1 N7 Co1 122.6(2) . .
C5 N7 Co1 120.7(2) . .
C17 N8 C13 115.3(3) . .
C17 N8 Co1 121.1(2) . .
C13 N8 Co1 123.5(2) . .
N7 C1 C2 123.1(3) . .
N7 C1 H1A 118.5 . .
C2 C1 H1A 118.5 . .
C3 C2 C1 120.6(3) . .
C3 C2 H2A 119.7 . .
C1 C2 H2A 119.7 . .
C2 C3 C4 116.2(3) . .
C2 C3 C6 122.1(3) . .
C4 C3 C6 121.7(3) . .
C5 C4 C3 120.2(3) . .
C5 C4 H4A 119.9 . .
C3 C4 H4A 119.9 . .
N7 C5 C4 123.2(3) . .
N7 C5 H5A 118.4 . .
C4 C5 H5A 118.4 . .
C7 C6 C3 112.3(3) . .
C7 C6 H6A 109.1 . .
C3 C6 H6A 109.1 . .
C7 C6 H6B 109.1 . .
C3 C6 H6B 109.1 . .
H6A C6 H6B 107.9 . .
C12 C7 C8 118.4(3) . .
C12 C7 C6 120.8(3) . .
C8 C7 C6 120.8(3) . .
C9 C8 C7 120.7(4) . .
C9 C8 H8A 119.6 . .
C7 C8 H8A 119.6 . .
C10 C9 C8 120.1(3) . .
C10 C9 H9A 119.9 . .
C8 C9 H9A 119.9 . .
C9 C10 C11 120.2(4) . .
C9 C10 H10A 119.9 . .
C11 C10 H10A 119.9 . .
C10 C11 C12 119.7(4) . .
C10 C11 H11A 120.2 . .
C12 C11 H11A 120.2 . .
C11 C12 C7 121.0(3) . .
C11 C12 H12A 119.5 . .
C7 C12 H12A 119.5 . .
N8 C13 C14 123.9(3) . .
N8 C13 H13A 118.1 . .
C14 C13 H13A 118.1 . .
C15 C14 C13 120.2(3) . .
C15 C14 H14A 119.9 . .
C13 C14 H14A 119.9 . .
C14 C15 C16 116.2(3) . .
C14 C15 C18 120.0(3) . .
C16 C15 C18 123.8(3) . .
C15 C16 C17 120.5(3) . .
C15 C16 H16A 119.8 . .
C17 C16 H16A 119.8 . .
N8 C17 C16 123.9(3) . .
N8 C17 H17A 118.0 . .
C16 C17 H17A 118.0 . .
C19 C18 C15 115.1(3) . .
C19 C18 H18A 108.5 . .
C15 C18 H18A 108.5 . .
C19 C18 H18B 108.5 . .
C15 C18 H18B 108.5 . .
H18A C18 H18B 107.5 . .
C20 C19 C24 118.2(3) . .
C20 C19 C18 119.9(3) . .
C24 C19 C18 121.9(3) . .
C21 C20 C19 120.5(4) . .
C21 C20 H20A 119.7 . .
C19 C20 H20A 119.7 . .
C20 C21 C22 120.9(4) . .
C20 C21 H21A 119.6 . .
C22 C21 H21A 119.6 . .
C23 C22 C21 119.4(4) . .
C23 C22 H22A 120.3 . .
C21 C22 H22A 120.3 . .
C22 C23 C24 120.1(4) . .
C22 C23 H23A 119.9 . .
C24 C23 H23A 119.9 . .
C19 C24 C23 120.9(4) . .
C19 C24 H24A 119.6 . .
C23 C24 H24A 119.6 . .

loop_
_geom_bond_atom_site_label_1
_geom_bond_atom_site_label_2
_geom_bond_distance
_geom_bond_site_symmetry_2
Co1 N8 2.131(2) .
Co1 N1 2.134(3) .
Co1 N7 2.135(2) .
Co1 N6 2.148(3) 3_655
Co1 N3 2.148(3) 3
Co1 N4 2.150(2) .
N1 N2 1.163(3) .
N2 N3 1.161(3) .
N3 Co1 2.148(3) 3
N4 N5 1.170(3) .
N5 N6 1.157(3) .
N6 Co1 2.148(3) 3_655
N7 C1 1.325(4) .
N7 C5 1.326(4) .
N8 C17 1.317(3) .
N8 C13 1.327(4) .
C1 C2 1.368(4) .
C1 H1A 0.9300 .
C2 C3 1.364(5) .
C2 H2A 0.9300 .
C3 C4 1.376(4) .
C3 C6 1.513(4) .
C4 C5 1.367(4) .
C4 H4A 0.9300 .
C5 H5A 0.9300 .
C6 C7 1.498(4) .
C6 H6A 0.9700 .
C6 H6B 0.9700 .
C7 C12 1.372(4) .
C7 C8 1.373(4) .
C8 C9 1.370(5) .
C8 H8A 0.9300 .
C9 C10 1.356(5) .
C9 H9A 0.9300 .
C10 C11 1.365(5) .
C10 H10A 0.9300 .
C11 C12 1.371(5) .
C11 H11A 0.9300 .
C12 H12A 0.9300 .
C13 C14 1.369(5) .
C13 H13A 0.9300 .
C14 C15 1.358(4) .
C14 H14A 0.9300 .
C15 C16 1.363(4) .
C15 C18 1.519(4) .
C16 C17 1.366(4) .
C16 H16A 0.9300 .
C17 H17A 0.9300 .
C18 C19 1.498(5) .
C18 H18A 0.9700 .
C18 H18B 0.9700 .
C19 C20 1.370(5) .
C19 C24 1.371(5) .
C20 C21 1.360(5) .
C20 H20A 0.9300 .
C21 C22 1.364(6) .
C21 H21A 0.9300 .
C22 C23 1.351(6) .
C22 H22A 0.9300 .
C23 C24 1.374(5) .
C23 H23A 0.9300 .
C24 H24A 0.9300 .
